data_7156715
loop_
_publ_author_name
'Uruvakili, Anasuyamma'
'Kumara Swamy, K. C.'

_publ_section_title
;
 Gold catalysed transformation of 2-arylindoles to terphenyl amines via
 3-dienyl indoles and Br\/onsted acid promoted formation of
 2-carboxyindoles to 3-indenylindoles via 3-allenylindoles.
;
_journal_issue 12
_journal_name_full 'Organic &amp; biomolecular chemistry'
_journal_page_first 3275
_journal_page_last 3284
_journal_paper_doi 10.1039/c9ob00232d
_journal_volume 17
_journal_year 2019
_chemical_formula_sum 'C32 H24 N2 O4'
_chemical_formula_weight 500.53
_space_group_IT_number 2
_space_group_name_Hall '-P 1'
_space_group_name_H-M_alt 'P -1'
_symmetry_cell_setting triclinic
_symmetry_space_group_name_Hall '-P 1'
_symmetry_space_group_name_H-M 'P -1'
_atom_sites_solution_hydrogens geom
_atom_sites_solution_primary direct
_atom_sites_solution_secondary difmap
_audit_creation_method SHELXL-97
_audit_update_record
;
2019-01-29 deposited with the CCDC.    2019-02-27 downloaded from the CCDC.
;
_cell_angle_alpha 69.647(5)
_cell_angle_beta 87.597(5)
_cell_angle_gamma 63.669(5)
_cell_formula_units_Z 2
_cell_length_a 10.3117(11)
_cell_length_b 10.8487(11)
_cell_length_c 13.8774(12)
_cell_measurement_reflns_used 3963
_cell_measurement_temperature 294(2)
_cell_measurement_theta_max 20.12
_cell_measurement_theta_min 2.25
_cell_volume 1292.8(2)
_computing_cell_refinement 'Bruker SAINT'
_computing_data_collection 'Bruker APEX2'
_computing_data_reduction 'Bruker SAINT'
_computing_molecular_graphics 'Bruker SHELXTL'
_computing_publication_material 'Bruker SHELXTL'
_computing_structure_refinement 'SHELXL-97 (Sheldrick, 1997)'
_computing_structure_solution 'SHELXS-97 (Sheldrick, 1990)'
_diffrn_ambient_temperature 294(2)
_diffrn_measured_fraction_theta_full 1.000
_diffrn_measured_fraction_theta_max 1.000
_diffrn_measurement_device_type 'Bruker APEX-II CCD'
_diffrn_measurement_method '\f and \w scans'
_diffrn_radiation_monochromator graphite
_diffrn_radiation_source 'fine-focus sealed tube'
_diffrn_radiation_type MoK\a
_diffrn_radiation_wavelength 0.71073
_diffrn_reflns_av_R_equivalents 0.1683
_diffrn_reflns_av_sigmaI/netI 0.0759
_diffrn_reflns_limit_h_max 12
_diffrn_reflns_limit_h_min -12
_diffrn_reflns_limit_k_max 12
_diffrn_reflns_limit_k_min -12
_diffrn_reflns_limit_l_max 16
_diffrn_reflns_limit_l_min -16
_diffrn_reflns_number 43421
_diffrn_reflns_theta_full 25.00
_diffrn_reflns_theta_max 25.00
_diffrn_reflns_theta_min 2.22
_exptl_absorpt_coefficient_mu 0.085
_exptl_crystal_colour colourless
_exptl_crystal_density_diffrn 1.286
_exptl_crystal_density_method 'not measured'
_exptl_crystal_description block
_exptl_crystal_F_000 524
_exptl_crystal_size_max 0.24
_exptl_crystal_size_mid 0.22
_exptl_crystal_size_min 0.18
_refine_diff_density_max 0.261
_refine_diff_density_min -0.189
_refine_diff_density_rms 0.040
_refine_ls_extinction_coef 0.016(3)
_refine_ls_extinction_expression Fc^*^=kFc[1+0.001xFc^2^\l^3^/sin(2\q)]^-1/4^
_refine_ls_extinction_method SHELXL
_refine_ls_goodness_of_fit_ref 1.030
_refine_ls_hydrogen_treatment mixed
_refine_ls_matrix_type full
_refine_ls_number_parameters 350
_refine_ls_number_reflns 4542
_refine_ls_number_restraints 0
_refine_ls_restrained_S_all 1.030
_refine_ls_R_factor_all 0.1440
_refine_ls_R_factor_gt 0.0595
_refine_ls_shift/su_max 0.185
_refine_ls_shift/su_mean 0.003
_refine_ls_structure_factor_coef Fsqd
_refine_ls_weighting_details 'calc w=1/[\s^2^(Fo^2^)+(0.0748P)^2^+0.0186P] where P=(Fo^2^+2Fc^2^)/3'
_refine_ls_weighting_scheme calc
_refine_ls_wR_factor_gt 0.1368
_refine_ls_wR_factor_ref 0.1618
_reflns_number_gt 2351
_reflns_number_total 4542
_reflns_threshold_expression >2sigma(I)
_cod_data_source_file c9ob00232d2.cif
_cod_data_source_block Compound25
_cod_depositor_comments
;
The following automatic conversions were performed:

'_symmetry_cell_setting' value 'Triclinic' changed to 'triclinic'
according to
/home/data/users/saulius/crontab/automatic-downloads/rss-feeds/RSC/lib/dictionaries/cif_core.dic
dictionary named 'cif_core.dic' version 2.4.2 from 2011-04-26.

Automatic conversion script
Id: cif_fix_values 4973 2017-02-22 13:04:09Z antanas 

 Adding full bibliography for 7156713--7156716.cif.
;
_cod_original_sg_symbol_H-M P-1
_cod_database_code 7156715

loop_
_symmetry_equiv_pos_as_xyz
'x, y, z'
'-x, -y, -z'

loop_
_atom_site_label
_atom_site_type_symbol
_atom_site_fract_x
_atom_site_fract_y
_atom_site_fract_z
_atom_site_U_iso_or_equiv
_atom_site_adp_type
_atom_site_occupancy
_atom_site_symmetry_multiplicity
_atom_site_calc_flag
_atom_site_refinement_flags
O2 O 0.6565(2) 0.2741(2) 0.92004(16) 0.0675(6) Uani 1 1 d .
O1 O 0.6386(2) 0.0645(2) 0.99016(18) 0.0827(8) Uani 1 1 d .
N1 N 0.3489(3) 0.2132(3) 0.89487(19) 0.0539(7) Uani 1 1 d .
C11 C 0.4119(3) 0.5400(3) 0.7779(2) 0.0426(7) Uani 1 1 d .
C14 C 0.5067(3) 0.5354(3) 0.69605(19) 0.0407(7) Uani 1 1 d .
C15 C 0.5157(3) 0.6675(3) 0.65766(19) 0.0398(7) Uani 1 1 d .
C3 C 0.2142(3) 0.4542(3) 0.7972(2) 0.0467(7) Uani 1 1 d .
C2 C 0.3597(3) 0.4290(3) 0.8232(2) 0.0446(7) Uani 1 1 d .
C19 C 0.6005(3) 0.6901(3) 0.5805(2) 0.0472(7) Uani 1 1 d .
H19 H 0.6087 0.7774 0.5570 0.057 Uiso 1 1 calc R
C12 C 0.3696(3) 0.6677(3) 0.7917(2) 0.0495(8) Uani 1 1 d .
H12 H 0.3127 0.6929 0.8421 0.059 Uiso 1 1 calc R
C13 C 0.4250(3) 0.7671(3) 0.7155(2) 0.0458(7) Uani 1 1 d .
C4 C 0.2130(3) 0.3174(3) 0.8423(2) 0.0507(8) Uani 1 1 d .
C1 C 0.4373(3) 0.2809(3) 0.8833(2) 0.0490(7) Uani 1 1 d .
C21 C 0.2917(3) 0.9069(3) 0.6480(2) 0.0496(7) Uani 1 1 d .
C18 C 0.6735(3) 0.5838(3) 0.5376(2) 0.0534(8) Uani 1 1 d .
C9 C 0.5845(3) 0.1949(3) 0.9360(2) 0.0572(8) Uani 1 1 d .
C16 C 0.5798(3) 0.4274(3) 0.6553(2) 0.0538(8) Uani 1 1 d .
H16 H 0.5742 0.3387 0.6805 0.065 Uiso 1 1 calc R
C8 C 0.0895(3) 0.5783(3) 0.7381(2) 0.0566(8) Uani 1 1 d .
H8 H 0.0886 0.6700 0.7084 0.068 Uiso 1 1 calc R
C27 C 0.5295(3) 0.8001(3) 0.7650(2) 0.0564(8) Uani 1 1 d .
C17 C 0.6617(3) 0.4535(3) 0.5760(2) 0.0581(8) Uani 1 1 d .
H17 H 0.7101 0.3815 0.5477 0.070 Uiso 1 1 calc R
C26 C 0.2563(3) 0.9393(3) 0.5451(2) 0.0655(9) Uani 1 1 d .
H26 H 0.3180 0.8764 0.5133 0.079 Uiso 1 1 calc R
C5 C 0.0887(3) 0.3016(4) 0.8289(2) 0.0635(9) Uani 1 1 d .
H5 H 0.0881 0.2108 0.8593 0.076 Uiso 1 1 calc R
C7 C -0.0328(3) 0.5622(4) 0.7245(2) 0.0701(10) Uani 1 1 d .
H7 H -0.1172 0.6442 0.6849 0.084 Uiso 1 1 calc R
C6 C -0.0328(4) 0.4256(4) 0.7689(3) 0.0702(9) Uani 1 1 d .
H6 H -0.1169 0.4182 0.7576 0.084 Uiso 1 1 calc R
C22 C 0.1965(4) 1.0025(3) 0.6926(3) 0.0732(10) Uani 1 1 d .
H22 H 0.2175 0.9838 0.7622 0.088 Uiso 1 1 calc R
C28 C 0.6257(4) 0.6940(4) 0.8527(3) 0.0760(10) Uani 1 1 d .
H28 H 0.6156 0.6092 0.8883 0.091 Uiso 1 1 calc R
C10 C 0.8070(3) 0.1966(4) 0.9667(3) 0.0822(11) Uani 1 1 d .
H10A H 0.8141 0.1391 1.0385 0.123 Uiso 1 1 calc R
H10B H 0.8423 0.2668 0.9610 0.123 Uiso 1 1 calc R
H10C H 0.8647 0.1323 0.9315 0.123 Uiso 1 1 calc R
C25 C 0.1320(4) 1.0625(4) 0.4876(3) 0.0825(11) Uani 1 1 d .
H25 H 0.1112 1.0823 0.4177 0.099 Uiso 1 1 calc R
C23 C 0.0707(4) 1.1251(4) 0.6353(3) 0.0858(12) Uani 1 1 d .
H23 H 0.0075 1.1869 0.6671 0.103 Uiso 1 1 calc R
C32 C 0.5431(4) 0.9278(4) 0.7160(3) 0.0815(11) Uani 1 1 d .
H32 H 0.4767 1.0021 0.6585 0.098 Uiso 1 1 calc R
C24 C 0.0380(4) 1.1566(4) 0.5330(3) 0.0867(12) Uani 1 1 d .
H24 H -0.0461 1.2401 0.4944 0.104 Uiso 1 1 calc R
C20 C 0.7634(4) 0.6099(4) 0.4511(3) 0.0846(11) Uani 1 1 d .
H20A H 0.8439 0.5173 0.4558 0.127 Uiso 1 1 calc R
H20B H 0.7999 0.6748 0.4571 0.127 Uiso 1 1 calc R
H20C H 0.7036 0.6544 0.3854 0.127 Uiso 1 1 calc R
C30 C 0.7466(6) 0.8406(8) 0.8349(4) 0.1151(19) Uani 1 1 d .
C31 C 0.6523(6) 0.9467(6) 0.7507(4) 0.1134(16) Uani 1 1 d .
H31 H 0.6614 1.0324 0.7162 0.136 Uiso 1 1 calc R
C29 C 0.7370(5) 0.7120(6) 0.8882(3) 0.1073(15) Uani 1 1 d .
H29 H 0.8034 0.6395 0.9463 0.129 Uiso 1 1 calc R
O3 O 0.9584(7) 0.7534(10) 0.9384(4) 0.269(4) Uani 1 1 d .
O4 O 0.8776(7) 0.9683(8) 0.8211(4) 0.241(3) Uani 1 1 d .
N2 N 0.8715(7) 0.8509(11) 0.8694(5) 0.189(3) Uani 1 1 d .
H1 H 0.379(4) 0.104(4) 0.942(3) 0.123(13) Uiso 1 1 d .

loop_
_atom_site_aniso_label
_atom_site_aniso_U_11
_atom_site_aniso_U_22
_atom_site_aniso_U_33
_atom_site_aniso_U_23
_atom_site_aniso_U_13
_atom_site_aniso_U_12
O2 0.0515(14) 0.0571(13) 0.0836(15) 0.0013(11) -0.0084(11) -0.0351(12)
O1 0.0571(15) 0.0458(13) 0.1127(18) 0.0113(13) -0.0067(13) -0.0252(11)
N1 0.0407(16) 0.0438(15) 0.0683(17) -0.0047(13) 0.0010(13) -0.0232(14)
C11 0.0409(17) 0.0366(16) 0.0472(17) -0.0099(13) 0.0042(13) -0.0192(14)
C14 0.0367(16) 0.0386(16) 0.0435(16) -0.0112(13) 0.0031(13) -0.0172(13)
C15 0.0376(16) 0.0349(15) 0.0430(16) -0.0092(13) 0.0010(13) -0.0166(13)
C3 0.0453(19) 0.0452(17) 0.0483(17) -0.0126(14) 0.0109(14) -0.0234(15)
C2 0.0457(18) 0.0387(16) 0.0465(16) -0.0108(13) 0.0070(14) -0.0206(14)
C19 0.0418(17) 0.0467(17) 0.0524(18) -0.0139(14) 0.0068(14) -0.0230(15)
C12 0.0552(19) 0.0473(18) 0.0456(17) -0.0141(14) 0.0124(14) -0.0259(15)
C13 0.0550(19) 0.0403(16) 0.0475(17) -0.0177(13) 0.0122(14) -0.0255(15)
C4 0.046(2) 0.0526(19) 0.0553(19) -0.0171(15) 0.0090(15) -0.0258(16)
C1 0.0417(18) 0.0461(17) 0.0558(18) -0.0095(14) 0.0050(14) -0.0241(15)
C21 0.0544(19) 0.0362(16) 0.059(2) -0.0156(15) 0.0176(16) -0.0233(15)
C18 0.0409(18) 0.062(2) 0.0556(19) -0.0249(16) 0.0126(15) -0.0206(16)
C9 0.048(2) 0.0505(19) 0.065(2) -0.0036(16) 0.0035(16) -0.0285(18)
C16 0.0499(19) 0.0405(17) 0.070(2) -0.0206(16) 0.0112(16) -0.0201(15)
C8 0.045(2) 0.0478(18) 0.062(2) -0.0119(15) 0.0034(16) -0.0145(16)
C27 0.068(2) 0.062(2) 0.055(2) -0.0302(17) 0.0167(17) -0.0366(18)
C17 0.049(2) 0.0525(19) 0.077(2) -0.0368(17) 0.0173(17) -0.0172(16)
C26 0.056(2) 0.056(2) 0.063(2) -0.0204(17) 0.0042(17) -0.0082(17)
C5 0.052(2) 0.066(2) 0.076(2) -0.0189(18) 0.0067(17) -0.0342(18)
C7 0.043(2) 0.069(2) 0.077(2) -0.0149(19) -0.0013(17) -0.0162(18)
C6 0.049(2) 0.079(2) 0.082(2) -0.022(2) 0.0019(18) -0.034(2)
C22 0.085(3) 0.054(2) 0.068(2) -0.0245(18) 0.022(2) -0.020(2)
C28 0.082(3) 0.105(3) 0.058(2) -0.033(2) 0.009(2) -0.055(2)
C10 0.051(2) 0.089(3) 0.096(3) -0.008(2) -0.0137(19) -0.041(2)
C25 0.065(2) 0.074(2) 0.073(2) -0.020(2) 0.001(2) -0.006(2)
C23 0.078(3) 0.052(2) 0.099(3) -0.027(2) 0.026(2) -0.007(2)
C32 0.100(3) 0.075(2) 0.100(3) -0.040(2) 0.020(2) -0.060(2)
C24 0.066(3) 0.056(2) 0.096(3) -0.012(2) 0.011(2) -0.0058(19)
C20 0.076(3) 0.095(3) 0.092(3) -0.042(2) 0.044(2) -0.044(2)
C30 0.118(4) 0.228(7) 0.114(4) -0.120(4) 0.057(3) -0.135(5)
C31 0.157(5) 0.155(5) 0.124(4) -0.089(4) 0.053(4) -0.125(4)
C29 0.093(3) 0.189(5) 0.075(3) -0.069(3) 0.013(2) -0.079(3)
O3 0.234(6) 0.592(13) 0.145(4) -0.158(6) 0.037(4) -0.310(7)
O4 0.285(6) 0.473(10) 0.221(6) -0.216(6) 0.133(5) -0.330(7)
N2 0.204(6) 0.413(11) 0.142(5) -0.185(7) 0.097(4) -0.244(8)

loop_
_atom_type_symbol
_atom_type_description
_atom_type_scat_dispersion_real
_atom_type_scat_dispersion_imag
_atom_type_scat_source
C C 0.0033 0.0016 'International Tables Vol C Tables 4.2.6.8 and 6.1.1.4'
H H 0.0000 0.0000 'International Tables Vol C Tables 4.2.6.8 and 6.1.1.4'
N N 0.0061 0.0033 'International Tables Vol C Tables 4.2.6.8 and 6.1.1.4'
O O 0.0106 0.0060 'International Tables Vol C Tables 4.2.6.8 and 6.1.1.4'

loop_
_geom_angle_atom_site_label_1
_geom_angle_atom_site_label_2
_geom_angle_atom_site_label_3
_geom_angle
C9 O2 C10 116.9(2)
C4 N1 C1 108.5(2)
C4 N1 H1 127(2)
C1 N1 H1 125(2)
C12 C11 C14 108.6(2)
C12 C11 C2 127.8(2)
C14 C11 C2 123.0(2)
C16 C14 C15 120.1(2)
C16 C14 C11 131.0(2)
C15 C14 C11 108.9(2)
C19 C15 C14 120.3(2)
C19 C15 C13 130.2(2)
C14 C15 C13 109.5(2)
C8 C3 C4 120.1(3)
C8 C3 C2 133.1(3)
C4 C3 C2 106.7(2)
C1 C2 C3 106.3(2)
C1 C2 C11 129.5(3)
C3 C2 C11 123.6(2)
C15 C19 C18 120.5(3)
C15 C19 H19 119.8
C18 C19 H19 119.8
C11 C12 C13 112.3(2)
C11 C12 H12 123.8
C13 C12 H12 123.8
C12 C13 C15 100.6(2)
C12 C13 C21 107.4(2)
C15 C13 C21 113.9(2)
C12 C13 C27 114.8(2)
C15 C13 C27 106.6(2)
C21 C13 C27 113.0(2)
N1 C4 C5 129.8(3)
N1 C4 C3 108.7(3)
C5 C4 C3 121.6(3)
N1 C1 C2 109.8(2)
N1 C1 C9 118.8(2)
C2 C1 C9 131.3(3)
C26 C21 C22 117.4(3)
C26 C21 C13 123.0(2)
C22 C21 C13 119.5(3)
C17 C18 C19 118.4(3)
C17 C18 C20 121.0(3)
C19 C18 C20 120.6(3)
O1 C9 O2 122.7(3)
O1 C9 C1 124.7(3)
O2 C9 C1 112.6(2)
C14 C16 C17 118.8(3)
C14 C16 H16 120.6
C17 C16 H16 120.6
C7 C8 C3 118.2(3)
C7 C8 H8 120.9
C3 C8 H8 120.9
C28 C27 C32 118.4(3)
C28 C27 C13 120.2(3)
C32 C27 C13 120.9(3)
C18 C17 C16 121.9(3)
C18 C17 H17 119.0
C16 C17 H17 119.0
C21 C26 C25 121.6(3)
C21 C26 H26 119.2
C25 C26 H26 119.2
C6 C5 C4 117.3(3)
C6 C5 H5 121.3
C4 C5 H5 121.3
C8 C7 C6 121.4(3)
C8 C7 H7 119.3
C6 C7 H7 119.3
C5 C6 C7 121.4(3)
C5 C6 H6 119.3
C7 C6 H6 119.3
C23 C22 C21 121.0(3)
C23 C22 H22 119.5
C21 C22 H22 119.5
C27 C28 C29 120.8(4)
C27 C28 H28 119.6
C29 C28 H28 119.6
O2 C10 H10A 109.5
O2 C10 H10B 109.5
H10A C10 H10B 109.5
O2 C10 H10C 109.5
H10A C10 H10C 109.5
H10B C10 H10C 109.5
C26 C25 C24 120.4(3)
C26 C25 H25 119.8
C24 C25 H25 119.8
C24 C23 C22 120.9(3)
C24 C23 H23 119.5
C22 C23 H23 119.5
C31 C32 C27 121.1(4)
C31 C32 H32 119.4
C27 C32 H32 119.4
C23 C24 C25 118.7(3)
C23 C24 H24 120.7
C25 C24 H24 120.7
C18 C20 H20A 109.5
C18 C20 H20B 109.5
H20A C20 H20B 109.5
C18 C20 H20C 109.5
H20A C20 H20C 109.5
H20B C20 H20C 109.5
C31 C30 C29 122.1(4)
C31 C30 N2 121.1(6)
C29 C30 N2 116.6(6)
C30 C31 C32 119.4(4)
C30 C31 H31 120.3
C32 C31 H31 120.3
C30 C29 C28 118.1(4)
C30 C29 H29 121.0
C28 C29 H29 121.0
O3 N2 O4 123.7(7)
O3 N2 C30 120.6(9)
O4 N2 C30 115.7(8)

loop_
_geom_bond_atom_site_label_1
_geom_bond_atom_site_label_2
_geom_bond_distance
O2 C9 1.326(3)
O2 C10 1.443(3)
O1 C9 1.213(3)
N1 C4 1.371(3)
N1 C1 1.377(3)
N1 H1 1.04(4)
C11 C12 1.337(3)
C11 C14 1.467(3)
C11 C2 1.468(3)
C14 C16 1.380(4)
C14 C15 1.388(3)
C15 C19 1.379(4)
C15 C13 1.527(4)
C3 C8 1.387(4)
C3 C4 1.401(4)
C3 C2 1.439(4)
C2 C1 1.379(3)
C19 C18 1.385(4)
C19 H19 0.9300
C12 C13 1.520(4)
C12 H12 0.9300
C13 C21 1.528(4)
C13 C27 1.528(4)
C4 C5 1.394(4)
C1 C9 1.439(4)
C21 C26 1.369(4)
C21 C22 1.384(4)
C18 C17 1.385(4)
C18 C20 1.512(4)
C16 C17 1.387(4)
C16 H16 0.9300
C8 C7 1.377(4)
C8 H8 0.9300
C27 C28 1.379(4)
C27 C32 1.383(4)
C17 H17 0.9300
C26 C25 1.375(4)
C26 H26 0.9300
C5 C6 1.373(4)
C5 H5 0.9300
C7 C6 1.393(4)
C7 H7 0.9300
C6 H6 0.9300
C22 C23 1.380(4)
C22 H22 0.9300
C28 C29 1.382(5)
C28 H28 0.9300
C10 H10A 0.9600
C10 H10B 0.9600
C10 H10C 0.9600
C25 C24 1.376(4)
C25 H25 0.9300
C23 C24 1.359(5)
C23 H23 0.9300
C32 C31 1.364(5)
C32 H32 0.9300
C24 H24 0.9300
C20 H20A 0.9600
C20 H20B 0.9600
C20 H20C 0.9600
C30 C31 1.343(6)
C30 C29 1.379(6)
C30 N2 1.455(6)
C31 H31 0.9300
C29 H29 0.9300
O3 N2 1.169(10)
O4 N2 1.244(9)
